data_9008257
loop_
_publ_author_name
'Divjakovic, V.'
'Nowacki, W.'

_publ_section_title
;
 Die kristallstruktur von imhofit, Tl5.6As15S25.3
;
_journal_name_full 'Zeitschrift fur Kristallographie'
_journal_page_first 323
_journal_page_last 333
_journal_paper_doi 10.1524/zkri.1976.144.1-6.323
_journal_volume 144
_journal_year 1976
_chemical_compound_source Synthetic
_chemical_formula_sum 'As3.75 S6.33 Tl1.4'
_chemical_name_mineral Imhofite
_space_group_IT_number 14
_symmetry_space_group_name_Hall '-P 2yn'
_symmetry_space_group_name_H-M 'P 1 21/n 1'
_cell_angle_alpha 90
_cell_angle_beta 108.28
_cell_angle_gamma 90
_cell_length_a 8.755
_cell_length_b 24.425
_cell_length_c 5.739
_cell_formula_units_Z 4
_cell_volume 1165.301
_database_code_amcsd 0010785
_exptl_crystal_density_diffrn 4.389
_cod_original_cell_volume 1165.300
_cod_original_formula_sum 'Tl1.4 As3.75 S6.33'
_cod_database_code 9008257

loop_
_space_group_symop_operation_xyz
x,y,z
1/2+x,1/2-y,1/2+z
1/2-x,1/2+y,1/2-z
-x,-y,-z

loop_
_atom_site_aniso_label
_atom_site_aniso_U_11
_atom_site_aniso_U_22
_atom_site_aniso_U_33
_atom_site_aniso_U_12
_atom_site_aniso_U_13
_atom_site_aniso_U_23
Tl1 0.05462 0.05138 0.04829 -0.00617 0.01056 -0.00607
As1 0.02416 0.01813 0.03460 0.00309 0.00757 -0.00337
As2 0.03396 0.00907 0.01053 0.00000 0.00252 0.00135
As3 0.01821 0.02418 0.01158 0.00206 0.00344 0.00472
As4 0.02206 0.01813 0.01655 0.00103 0.00023 0.00607
As5 0.01961 0.01813 0.02708 0.00103 -0.00138 0.00000
S2 0.04306 0.03627 0.03460 -0.01954 0.01148 -0.00944
S3 0.03361 0.02720 0.02708 0.00103 -0.00230 0.00405
S4 0.03571 0.03022 0.03159 0.00000 0.00459 -0.00877
S5 0.03116 0.02418 0.03761 0.01646 -0.00459 0.00337
S6 0.02661 0.03627 0.01655 -0.00720 0.00230 0.00270
S7 0.04061 0.03627 0.02858 -0.00823 0.02525 -0.01079

loop_
_atom_site_label
_atom_site_fract_x
_atom_site_fract_y
_atom_site_fract_z
_atom_site_occupancy
_atom_site_U_iso_or_equiv
Tl1 0.04920 0.15870 -0.02660 1.00000 0.05193
Tl2 0.26920 0.46260 0.40000 0.27000 0.06206
Tl2A 0.17100 0.45790 0.37200 0.13000 0.06333
As1 0.91560 0.26290 0.27800 1.00000 0.02660
As2 0.88620 0.40740 0.23320 0.75000 0.01900
As3 0.57810 0.16160 0.32880 1.00000 0.01646
As4 0.22250 0.46990 0.09650 0.50000 0.02026
As5 0.72440 0.03300 0.16830 0.50000 0.02280
S1 0.91370 0.02720 -0.03000 0.50000 0.02913
S2 0.38140 0.08790 0.12200 1.00000 0.03800
S3 0.74310 0.33080 0.07400 1.00000 0.03166
S4 0.81710 0.10270 0.43700 1.00000 0.03293
S5 0.67820 0.46640 0.07400 0.83000 0.03420
S6 0.13470 0.31750 0.46100 1.00000 0.02786
S7 0.32800 0.25070 0.09300 1.00000 0.03166

loop_
_cod_related_entry_id
_cod_related_entry_database
_cod_related_entry_code
1 AMCSD 0010785
